data_1513922
loop_
_publ_author_name
'Rigoli, Jared W.'
'Guzei, Ilia A.'
'Schomaker, Jennifer M.'

_publ_section_title
;
 Aminodiols via Stereocontrolled Oxidation of Methyleneaziridines.
;
_journal_issue 6
_journal_name_full 'Organic letters'
_journal_page_first 1696
_journal_page_last 1699
_journal_paper_doi 10.1021/ol5003576
_journal_volume 16
_journal_year 2014
_chemical_formula_moiety 'C13 H25 N O4'
_chemical_formula_sum 'C13 H25 N O4'
_chemical_formula_weight 259.34
_chemical_name_systematic
;
 ?
;
_space_group_crystal_system monoclinic
_space_group_IT_number 14
_space_group_name_Hall '-P 2ybc'
_space_group_name_H-M_alt 'P 1 21/c 1'
_symmetry_space_group_name_Hall '-P 2ybc'
_symmetry_space_group_name_H-M 'P 1 21/c 1'
_atom_sites_solution_hydrogens mixed
_atom_sites_solution_primary direct
_audit_creation_date 2014-02-05
_audit_creation_method
;
Olex2 1.2
(compiled 2013.12.10 svn.r2850 for OlexSys, GUI svn.r4736)
;
_cell_angle_alpha 90
_cell_angle_beta 105.683(9)
_cell_angle_gamma 90
_cell_formula_units_Z 8
_cell_length_a 20.097(3)
_cell_length_b 5.6328(8)
_cell_length_c 26.033(4)
_cell_measurement_reflns_used 9928
_cell_measurement_temperature 100.0
_cell_measurement_theta_max 68.92
_cell_measurement_theta_min 3.53
_cell_volume 2837.3(7)
_computing_cell_refinement 'SAINT+ Ver. 7.68A (Bruker-AXS, 2009)'
_computing_data_collection 'APEX2 Ver. 2012.14-3 (Bruker-AXS, 2012)'
_computing_data_reduction 'SAINT+ Ver. 7.68A'
_computing_molecular_graphics SHELXTL
_computing_publication_material SHELXTL
_computing_structure_refinement SHELXTL
_computing_structure_solution 'SHELXTL (Sheldrick, 2008-2012)'
_diffrn_ambient_temperature 100.0
_diffrn_detector_area_resol_mean 7.9
_diffrn_detector_type 'CCD area detector'
_diffrn_measured_fraction_theta_full 0.997
_diffrn_measured_fraction_theta_max 0.993
_diffrn_measurement_device 'three-circle diffractometer'
_diffrn_measurement_device_type 'Bruker SMART APEX2 area detector'
_diffrn_measurement_method '0.60\% \w and 0.6\% \f scans'
_diffrn_radiation_collimation '0.5 mm double-pinhole'
_diffrn_radiation_monochromator 'equatorially mounted graphite'
_diffrn_radiation_probe x-ray
_diffrn_radiation_type CuK\a
_diffrn_radiation_wavelength 1.54178
_diffrn_reflns_av_R_equivalents 0.0384
_diffrn_reflns_av_unetI/netI 0.0174
_diffrn_reflns_Laue_measured_fraction_full 0.997
_diffrn_reflns_Laue_measured_fraction_max 0.993
_diffrn_reflns_limit_h_max 24
_diffrn_reflns_limit_h_min -24
_diffrn_reflns_limit_k_max 6
_diffrn_reflns_limit_k_min -6
_diffrn_reflns_limit_l_max 31
_diffrn_reflns_limit_l_min -31
_diffrn_reflns_number 53019
_diffrn_reflns_point_group_measured_fraction_full 0.997
_diffrn_reflns_point_group_measured_fraction_max 0.993
_diffrn_reflns_theta_full 67.000
_diffrn_reflns_theta_max 69.510
_diffrn_reflns_theta_min 2.283
_diffrn_source 'sealed X-ray tube'
_diffrn_source_type 'Siemens, K FFCU 2K 90'
_diffrn_standards_number 0
_exptl_absorpt_coefficient_mu 0.726
_exptl_absorpt_correction_T_max 0.9870
_exptl_absorpt_correction_T_min 0.8004
_exptl_absorpt_correction_type analytical
_exptl_absorpt_process_details
;
SADABS-2012/1 (Bruker,2012) was used for absorption correction.
wR2(int) was 0.0724 before and 0.0497 after correction.
The Ratio of minimum to maximum transmission is 0.8109.
The \l/2 correction factor is 0.0015.
;
_exptl_crystal_colour colourless
_exptl_crystal_colour_primary colourless
_exptl_crystal_density_diffrn 1.214
_exptl_crystal_density_method 'not measured'
_exptl_crystal_description plate
_exptl_crystal_F_000 1136
_exptl_crystal_size_max 0.661
_exptl_crystal_size_mid 0.138
_exptl_crystal_size_min 0.066
_refine_diff_density_max 0.348
_refine_diff_density_min -0.197
_refine_diff_density_rms 0.040
_refine_ls_extinction_method none
_refine_ls_goodness_of_fit_ref 1.032
_refine_ls_hydrogen_treatment mixed
_refine_ls_matrix_type full
_refine_ls_number_parameters 355
_refine_ls_number_reflns 5293
_refine_ls_number_restraints 0
_refine_ls_restrained_S_all 1.032
_refine_ls_R_factor_all 0.0409
_refine_ls_R_factor_gt 0.0348
_refine_ls_shift/su_max 0.001
_refine_ls_shift/su_mean 0.000
_refine_ls_structure_factor_coef Fsqd
_refine_ls_weighting_details 'w=1/[\s^2^(Fo^2^)+(0.0520P)^2^+0.9135P] where P=(Fo^2^+2Fc^2^)/3'
_refine_ls_weighting_scheme calc
_refine_ls_wR_factor_gt 0.0894
_refine_ls_wR_factor_ref 0.0937
_reflns_Friedel_coverage 0.000
_reflns_number_gt 4611
_reflns_number_total 5293
_reflns_threshold_expression 'I > 2\s(I)'
_cod_data_source_file ol5003576_si_005.cif
_cod_data_source_block schomaker21
_cod_database_code 1513922
_shelxl_version_number 2013-3
_shelx_space_group_comment
;
The symmetry employed for this shelxl refinement is uniquely defined
by the following loop, which should always be used as a source of
symmetry information in preference to the above space-group names.
They are only intended as comments.
;
_shelx_estimated_absorpt_t_max 0.954
_shelx_estimated_absorpt_t_min 0.645
_olex2_refinement_description
;
1. Fixed Uiso
 At 1.2 times of:
  All C(H) groups, All C(H,H) groups
 At 1.5 times of:
  All C(H,H,H) groups
2.a Ternary CH refined with riding coordinates:
 C6(H6), C7(H7), C8(H8), C6A(H6A), C7A(H7A), C8A(H8A)
2.b Secondary CH2 refined with riding coordinates:
 C2(H2A,H2B), C3(H3A,H3B), C4(H4A,H4B), C5(H5A,H5B), C10(H10A,H10B), C2A(H2AB,
 H2AC), C3A(H3AA,H3AB), C4A(H4AA,H4AB), C5A(H5AA,H5AB), C10A(H10C,H10D)
2.c Idealised Me refined as rotating group:
 C1(H1B,H1C,H1D), C12(H12A,H12B,H12C), C13(H13A,H13B,H13C), C1A(H1AC,H1AD,
 H1AE), C12A(H12D,H12E,H12F), C13A(H13D,H13E,H13F)
;

loop_
_space_group_symop_operation_xyz
'x, y, z'
'-x, y+1/2, -z+1/2'
'-x, -y, -z'
'x, -y-1/2, z-1/2'

loop_
_atom_site_label
_atom_site_type_symbol
_atom_site_fract_x
_atom_site_fract_y
_atom_site_fract_z
_atom_site_U_iso_or_equiv
_atom_site_adp_type
_atom_site_occupancy
_atom_site_site_symmetry_order
_atom_site_calc_flag
_atom_site_refinement_flags_posn
O1 O 0.14242(4) 0.97133(15) 0.61839(3) 0.01931(19) Uani 1 1 d .
H1 H 0.1068(10) 1.055(3) 0.6074(7) 0.043(5) Uiso 1 1 d .
O2 O 0.23697(4) 0.63803(16) 0.60235(3) 0.01926(19) Uani 1 1 d .
H2 H 0.2510(9) 0.513(4) 0.6194(8) 0.041(5) Uiso 1 1 d .
O3 O 0.04418(4) 0.52549(16) 0.43539(3) 0.0221(2) Uani 1 1 d .
O4 O -0.02862(4) 0.80022(16) 0.44668(4) 0.0229(2) Uani 1 1 d .
N1 N 0.07918(5) 0.80427(19) 0.50227(4) 0.0173(2) Uani 1 1 d .
H1A H 0.0649(8) 0.927(3) 0.5174(6) 0.022(4) Uiso 1 1 d .
C1 C 0.10698(8) 0.2928(3) 0.82188(6) 0.0320(3) Uani 1 1 d .
H1B H 0.1550 0.3233 0.8419 0.048 Uiso 1 1 calc GR
H1C H 0.0969 0.1231 0.8234 0.048 Uiso 1 1 calc GR
H1D H 0.0759 0.3841 0.8376 0.048 Uiso 1 1 calc GR
C2 C 0.09627(7) 0.3676(3) 0.76383(5) 0.0279(3) Uani 1 1 d .
H2A H 0.1268 0.2716 0.7479 0.033 Uiso 1 1 calc R
H2B H 0.0479 0.3344 0.7437 0.033 Uiso 1 1 calc R
C3 C 0.11147(8) 0.6284(3) 0.75847(5) 0.0280(3) Uani 1 1 d .
H3A H 0.1611 0.6571 0.7756 0.034 Uiso 1 1 calc R
H3B H 0.0847 0.7225 0.7781 0.034 Uiso 1 1 calc R
C4 C 0.09430(8) 0.7175(3) 0.70090(5) 0.0281(3) Uani 1 1 d .
H4A H 0.0450 0.6840 0.6835 0.034 Uiso 1 1 calc R
H4B H 0.1005 0.8919 0.7014 0.034 Uiso 1 1 calc R
C5 C 0.13791(6) 0.6078(2) 0.66746(5) 0.0192(3) Uani 1 1 d .
H5A H 0.1875 0.6264 0.6863 0.023 Uiso 1 1 calc R
H5B H 0.1278 0.4358 0.6631 0.023 Uiso 1 1 calc R
C6 C 0.12350(6) 0.7234(2) 0.61265(5) 0.0171(2) Uani 1 1 d .
H6 H 0.0731 0.7098 0.5943 0.021 Uiso 1 1 calc R
C7 C 0.16490(6) 0.6092(2) 0.57784(5) 0.0169(2) Uani 1 1 d .
H7 H 0.1536 0.4363 0.5734 0.020 Uiso 1 1 calc R
C8 C 0.15162(6) 0.7277(2) 0.52237(5) 0.0165(2) Uani 1 1 d .
H8 H 0.1810 0.8735 0.5269 0.020 Uiso 1 1 calc R
C9 C 0.16890(6) 0.5760(2) 0.47818(5) 0.0179(3) Uani 1 1 d .
C10 C 0.10923(6) 0.4044(2) 0.45821(5) 0.0192(3) Uani 1 1 d .
H10A H 0.1196 0.2993 0.4309 0.023 Uiso 1 1 calc R
H10B H 0.1047 0.3037 0.4882 0.023 Uiso 1 1 calc R
C11 C 0.03010(6) 0.7149(2) 0.46169(5) 0.0181(2) Uani 1 1 d .
C12 C 0.23452(6) 0.4264(2) 0.49786(5) 0.0213(3) Uani 1 1 d .
H12A H 0.2419 0.3325 0.4682 0.032 Uiso 1 1 calc GR
H12B H 0.2294 0.3197 0.5263 0.032 Uiso 1 1 calc GR
H12C H 0.2742 0.5313 0.5117 0.032 Uiso 1 1 calc GR
C13 C 0.17635(7) 0.7385(2) 0.43268(5) 0.0228(3) Uani 1 1 d .
H13A H 0.1346 0.8353 0.4202 0.034 Uiso 1 1 calc GR
H13B H 0.1827 0.6415 0.4031 0.034 Uiso 1 1 calc GR
H13C H 0.2165 0.8425 0.4457 0.034 Uiso 1 1 calc GR
O1A O 0.32132(5) 0.44134(16) 0.71335(4) 0.0214(2) Uani 1 1 d .
H1AA H 0.3567(10) 0.515(3) 0.7320(7) 0.037(5) Uiso 1 1 d .
O2A O 0.27421(4) 0.15670(16) 0.62313(3) 0.01880(19) Uani 1 1 d .
H2AA H 0.2449(9) 0.064(3) 0.6249(7) 0.036(5) Uiso 1 1 d .
O3A O 0.52356(4) -0.03810(15) 0.67673(3) 0.0210(2) Uani 1 1 d .
O4A O 0.55703(4) 0.20417(15) 0.74540(3) 0.02068(19) Uani 1 1 d .
N1A N 0.45466(5) 0.27931(19) 0.68548(4) 0.0169(2) Uani 1 1 d .
H1AB H 0.4496(8) 0.395(3) 0.7050(6) 0.023(4) Uiso 1 1 d .
C1A C 0.34812(9) 0.3510(3) 0.90626(6) 0.0423(4) Uani 1 1 d .
H1AC H 0.3541 0.3729 0.9446 0.063 Uiso 1 1 calc GR
H1AD H 0.3043 0.4225 0.8863 0.063 Uiso 1 1 calc GR
H1AE H 0.3864 0.4275 0.8959 0.063 Uiso 1 1 calc GR
C2A C 0.34746(8) 0.0877(3) 0.89374(6) 0.0348(3) Uani 1 1 d .
H2AB H 0.3063 0.0146 0.9014 0.042 Uiso 1 1 calc R
H2AC H 0.3890 0.0130 0.9177 0.042 Uiso 1 1 calc R
C3A C 0.34623(7) 0.0341(3) 0.83578(5) 0.0265(3) Uani 1 1 d .
H3AA H 0.3877 0.1052 0.8284 0.032 Uiso 1 1 calc R
H3AB H 0.3488 -0.1399 0.8314 0.032 Uiso 1 1 calc R
C4A C 0.28204(6) 0.1277(2) 0.79494(5) 0.0236(3) Uani 1 1 d .
H4AA H 0.2805 0.3026 0.7983 0.028 Uiso 1 1 calc R
H4AB H 0.2405 0.0621 0.8033 0.028 Uiso 1 1 calc R
C5A C 0.27925(6) 0.0654(2) 0.73717(5) 0.0208(3) Uani 1 1 d .
H5AA H 0.2847 -0.1084 0.7343 0.025 Uiso 1 1 calc R
H5AB H 0.2333 0.1094 0.7139 0.025 Uiso 1 1 calc R
C6A C 0.33483(6) 0.1901(2) 0.71729(5) 0.0178(3) Uani 1 1 d .
H6A H 0.3809 0.1619 0.7432 0.021 Uiso 1 1 calc R
C7A C 0.33662(6) 0.0987(2) 0.66228(5) 0.0165(2) Uani 1 1 d .
H7A H 0.3428 -0.0775 0.6638 0.020 Uiso 1 1 calc R
C8A C 0.39458(6) 0.2142(2) 0.64167(5) 0.0163(2) Uani 1 1 d .
H8A H 0.3754 0.3641 0.6228 0.020 Uiso 1 1 calc R
C9A C 0.42148(6) 0.0625(2) 0.60199(5) 0.0183(3) Uani 1 1 d .
C10A C 0.46691(6) -0.1309(2) 0.63442(5) 0.0201(3) Uani 1 1 d .
H10C H 0.4381 -0.2351 0.6503 0.024 Uiso 1 1 calc R
H10D H 0.4860 -0.2291 0.6102 0.024 Uiso 1 1 calc R
C11A C 0.51218(6) 0.1518(2) 0.70431(5) 0.0176(2) Uani 1 1 d .
C12A C 0.36352(7) -0.0608(2) 0.56010(5) 0.0213(3) Uani 1 1 d .
H12D H 0.3328 0.0591 0.5387 0.032 Uiso 1 1 calc GR
H12E H 0.3371 -0.1627 0.5779 0.032 Uiso 1 1 calc GR
H12F H 0.3835 -0.1576 0.5368 0.032 Uiso 1 1 calc GR
C13A C 0.46371(7) 0.2187(2) 0.57395(5) 0.0232(3) Uani 1 1 d .
H13D H 0.5018 0.2933 0.6007 0.035 Uiso 1 1 calc GR
H13E H 0.4338 0.3420 0.5532 0.035 Uiso 1 1 calc GR
H13F H 0.4824 0.1204 0.5501 0.035 Uiso 1 1 calc GR

loop_
_atom_site_aniso_label
_atom_site_aniso_U_11
_atom_site_aniso_U_22
_atom_site_aniso_U_33
_atom_site_aniso_U_23
_atom_site_aniso_U_13
_atom_site_aniso_U_12
O1 0.0169(4) 0.0165(4) 0.0223(4) -0.0009(3) 0.0015(4) 0.0000(3)
O2 0.0141(4) 0.0213(5) 0.0206(4) 0.0030(4) 0.0016(3) 0.0015(3)
O3 0.0176(4) 0.0224(5) 0.0235(5) -0.0069(4) 0.0009(4) 0.0022(3)
O4 0.0172(4) 0.0263(5) 0.0224(5) -0.0030(4) 0.0007(4) 0.0042(4)
N1 0.0171(5) 0.0170(5) 0.0171(5) -0.0014(4) 0.0032(4) 0.0032(4)
C1 0.0388(8) 0.0353(8) 0.0231(7) 0.0010(6) 0.0106(6) -0.0015(6)
C2 0.0315(7) 0.0321(7) 0.0202(6) -0.0020(5) 0.0073(6) -0.0035(6)
C3 0.0365(8) 0.0296(7) 0.0201(6) -0.0031(5) 0.0112(6) 0.0016(6)
C4 0.0354(7) 0.0274(7) 0.0238(7) 0.0028(5) 0.0119(6) 0.0067(6)
C5 0.0196(6) 0.0197(6) 0.0172(6) -0.0006(5) 0.0034(5) 0.0001(5)
C6 0.0156(5) 0.0173(6) 0.0168(6) -0.0012(5) 0.0013(5) -0.0020(4)
C7 0.0146(5) 0.0172(6) 0.0176(6) 0.0001(5) 0.0021(5) -0.0013(4)
C8 0.0144(6) 0.0159(6) 0.0183(6) -0.0001(5) 0.0030(5) 0.0002(4)
C9 0.0178(6) 0.0183(6) 0.0178(6) 0.0002(5) 0.0051(5) 0.0012(5)
C10 0.0195(6) 0.0181(6) 0.0200(6) -0.0019(5) 0.0052(5) 0.0025(5)
C11 0.0184(6) 0.0186(6) 0.0173(6) 0.0010(5) 0.0049(5) -0.0002(5)
C12 0.0195(6) 0.0238(6) 0.0210(6) -0.0008(5) 0.0062(5) 0.0033(5)
C13 0.0258(7) 0.0224(6) 0.0220(6) 0.0016(5) 0.0094(5) 0.0004(5)
O1A 0.0172(4) 0.0181(4) 0.0259(5) -0.0034(4) 0.0007(4) 0.0009(3)
O2A 0.0143(4) 0.0214(4) 0.0180(4) 0.0019(3) -0.0002(3) -0.0024(4)
O3A 0.0179(4) 0.0214(4) 0.0210(4) -0.0017(3) 0.0007(4) 0.0038(3)
O4A 0.0166(4) 0.0229(4) 0.0196(4) 0.0008(3) -0.0002(4) -0.0005(3)
N1A 0.0148(5) 0.0171(5) 0.0172(5) -0.0022(4) 0.0017(4) 0.0009(4)
C1A 0.0403(9) 0.0614(11) 0.0274(8) -0.0145(7) 0.0131(7) -0.0107(8)
C2A 0.0295(7) 0.0553(10) 0.0207(7) 0.0007(7) 0.0088(6) -0.0028(7)
C3A 0.0240(6) 0.0358(8) 0.0205(6) 0.0007(6) 0.0075(5) -0.0002(6)
C4A 0.0203(6) 0.0297(7) 0.0225(6) -0.0033(5) 0.0085(5) -0.0020(5)
C5A 0.0169(6) 0.0244(6) 0.0201(6) -0.0023(5) 0.0034(5) -0.0015(5)
C6A 0.0155(5) 0.0185(6) 0.0183(6) -0.0006(5) 0.0026(5) 0.0017(5)
C7A 0.0152(5) 0.0162(6) 0.0162(6) 0.0011(4) 0.0010(5) 0.0009(4)
C8A 0.0152(6) 0.0159(6) 0.0157(6) 0.0014(4) 0.0007(5) 0.0008(4)
C9A 0.0185(6) 0.0193(6) 0.0166(6) 0.0006(5) 0.0039(5) 0.0004(5)
C10A 0.0197(6) 0.0192(6) 0.0196(6) -0.0022(5) 0.0025(5) 0.0010(5)
C11A 0.0165(6) 0.0180(6) 0.0180(6) 0.0030(5) 0.0044(5) -0.0007(5)
C12A 0.0224(6) 0.0241(6) 0.0162(6) -0.0018(5) 0.0032(5) 0.0003(5)
C13A 0.0246(6) 0.0255(7) 0.0207(6) 0.0016(5) 0.0081(5) 0.0004(5)

loop_
_atom_type_symbol
_atom_type_description
_atom_type_scat_dispersion_real
_atom_type_scat_dispersion_imag
_atom_type_scat_source
C C 0.0181 0.0091 'International Tables Vol C Tables 4.2.6.8 and 6.1.1.4'
H H 0.0000 0.0000 'International Tables Vol C Tables 4.2.6.8 and 6.1.1.4'
N N 0.0311 0.0180 'International Tables Vol C Tables 4.2.6.8 and 6.1.1.4'
O O 0.0492 0.0322 'International Tables Vol C Tables 4.2.6.8 and 6.1.1.4'

loop_
_geom_angle_atom_site_label_1
_geom_angle_atom_site_label_2
_geom_angle_atom_site_label_3
_geom_angle
C6 O1 H1 109.4(13)
C7 O2 H2 107.2(13)
C11 O3 C10 117.16(9)
C8 N1 H1A 118.7(10)
C11 N1 H1A 112.9(10)
C11 N1 C8 128.28(11)
H1B C1 H1C 109.5
H1B C1 H1D 109.5
H1C C1 H1D 109.5
C2 C1 H1B 109.5
C2 C1 H1C 109.5
C2 C1 H1D 109.5
C1 C2 H2A 109.1
C1 C2 H2B 109.1
H2A C2 H2B 107.9
C3 C2 C1 112.38(12)
C3 C2 H2A 109.1
C3 C2 H2B 109.1
C2 C3 H3A 108.7
C2 C3 H3B 108.7
C2 C3 C4 114.27(12)
H3A C3 H3B 107.6
C4 C3 H3A 108.7
C4 C3 H3B 108.7
C3 C4 H4A 108.6
C3 C4 H4B 108.6
H4A C4 H4B 107.6
C5 C4 C3 114.50(11)
C5 C4 H4A 108.6
C5 C4 H4B 108.6
C4 C5 H5A 109.3
C4 C5 H5B 109.3
H5A C5 H5B 108.0
C6 C5 C4 111.63(10)
C6 C5 H5A 109.3
C6 C5 H5B 109.3
O1 C6 C5 109.78(10)
O1 C6 H6 109.1
O1 C6 C7 107.33(9)
C5 C6 H6 109.1
C5 C6 C7 112.30(10)
C7 C6 H6 109.1
O2 C7 C6 109.69(9)
O2 C7 H7 109.6
O2 C7 C8 105.48(9)
C6 C7 H7 109.6
C6 C7 C8 112.83(10)
C8 C7 H7 109.6
N1 C8 C7 111.26(9)
N1 C8 H8 107.3
N1 C8 C9 107.27(9)
C7 C8 H8 107.3
C9 C8 C7 116.06(10)
C9 C8 H8 107.3
C10 C9 C8 106.93(9)
C10 C9 C12 107.07(10)
C10 C9 C13 110.36(10)
C12 C9 C8 113.67(10)
C12 C9 C13 109.34(10)
C13 C9 C8 109.42(10)
O3 C10 C9 112.45(10)
O3 C10 H10A 109.1
O3 C10 H10B 109.1
C9 C10 H10A 109.1
C9 C10 H10B 109.1
H10A C10 H10B 107.8
O4 C11 O3 117.64(11)
O4 C11 N1 122.85(11)
N1 C11 O3 119.51(11)
C9 C12 H12A 109.5
C9 C12 H12B 109.5
C9 C12 H12C 109.5
H12A C12 H12B 109.5
H12A C12 H12C 109.5
H12B C12 H12C 109.5
C9 C13 H13A 109.5
C9 C13 H13B 109.5
C9 C13 H13C 109.5
H13A C13 H13B 109.5
H13A C13 H13C 109.5
H13B C13 H13C 109.5
C6A O1A H1AA 109.0(12)
C7A O2A H2AA 109.2(13)
C11A O3A C10A 118.76(9)
C8A N1A H1AB 116.8(10)
C11A N1A H1AB 115.1(10)
C11A N1A C8A 126.86(11)
H1AC C1A H1AD 109.5
H1AC C1A H1AE 109.5
H1AD C1A H1AE 109.5
C2A C1A H1AC 109.5
C2A C1A H1AD 109.5
C2A C1A H1AE 109.5
C1A C2A H2AB 108.8
C1A C2A H2AC 108.8
C1A C2A C3A 113.61(13)
H2AB C2A H2AC 107.7
C3A C2A H2AB 108.8
C3A C2A H2AC 108.8
C2A C3A H3AA 108.8
C2A C3A H3AB 108.8
H3AA C3A H3AB 107.7
C4A C3A C2A 113.80(11)
C4A C3A H3AA 108.8
C4A C3A H3AB 108.8
C3A C4A H4AA 108.8
C3A C4A H4AB 108.8
C3A C4A C5A 113.87(10)
H4AA C4A H4AB 107.7
C5A C4A H4AA 108.8
C5A C4A H4AB 108.8
C4A C5A H5AA 109.0
C4A C5A H5AB 109.0
H5AA C5A H5AB 107.8
C6A C5A C4A 113.11(10)
C6A C5A H5AA 109.0
C6A C5A H5AB 109.0
O1A C6A C5A 109.64(10)
O1A C6A H6A 109.1
O1A C6A C7A 108.40(10)
C5A C6A H6A 109.1
C5A C6A C7A 111.55(10)
C7A C6A H6A 109.1
O2A C7A C6A 110.70(9)
O2A C7A H7A 109.4
O2A C7A C8A 104.76(9)
C6A C7A H7A 109.4
C6A C7A C8A 113.10(10)
C8A C7A H7A 109.4
N1A C8A C7A 111.93(10)
N1A C8A H8A 107.3
N1A C8A C9A 107.14(9)
C7A C8A H8A 107.3
C9A C8A C7A 115.48(10)
C9A C8A H8A 107.3
C10A C9A C8A 106.89(9)
C10A C9A C12A 107.30(10)
C10A C9A C13A 110.36(10)
C12A C9A C8A 112.99(10)
C12A C9A C13A 109.45(10)
C13A C9A C8A 109.79(10)
O3A C10A C9A 113.15(10)
O3A C10A H10C 108.9
O3A C10A H10D 108.9
C9A C10A H10C 108.9
C9A C10A H10D 108.9
H10C C10A H10D 107.8
O4A C11A O3A 117.65(11)
O4A C11A N1A 123.12(12)
N1A C11A O3A 119.19(11)
C9A C12A H12D 109.5
C9A C12A H12E 109.5
C9A C12A H12F 109.5
H12D C12A H12E 109.5
H12D C12A H12F 109.5
H12E C12A H12F 109.5
C9A C13A H13D 109.5
C9A C13A H13E 109.5
C9A C13A H13F 109.5
H13D C13A H13E 109.5
H13D C13A H13F 109.5
H13E C13A H13F 109.5

loop_
_geom_bond_atom_site_label_1
_geom_bond_atom_site_label_2
_geom_bond_distance
O1 H1 0.84(2)
O1 C6 1.4446(15)
O2 H2 0.84(2)
O2 C7 1.4254(14)
O3 C10 1.4515(14)
O3 C11 1.3389(15)
O4 C11 1.2356(15)
N1 H1A 0.880(16)
N1 C8 1.4723(15)
N1 C11 1.3337(16)
C1 H1B 0.9800
C1 H1C 0.9800
C1 H1D 0.9800
C1 C2 1.5269(19)
C2 H2A 0.9900
C2 H2B 0.9900
C2 C3 1.515(2)
C3 H3A 0.9900
C3 H3B 0.9900
C3 C4 1.5289(18)
C4 H4A 0.9900
C4 H4B 0.9900
C4 C5 1.5235(18)
C5 H5A 0.9900
C5 H5B 0.9900
C5 C6 1.5232(16)
C6 H6 1.0000
C6 C7 1.5281(17)
C7 H7 1.0000
C7 C8 1.5471(16)
C8 H8 1.0000
C8 C9 1.5459(16)
C9 C10 1.5181(17)
C9 C12 1.5317(16)
C9 C13 1.5362(17)
C10 H10A 0.9900
C10 H10B 0.9900
C12 H12A 0.9800
C12 H12B 0.9800
C12 H12C 0.9800
C13 H13A 0.9800
C13 H13B 0.9800
C13 H13C 0.9800
O1A H1AA 0.852(19)
O1A C6A 1.4392(15)
O2A H2AA 0.799(19)
O2A C7A 1.4240(14)
O3A C10A 1.4507(15)
O3A C11A 1.3421(15)
O4A C11A 1.2338(15)
N1A H1AB 0.849(17)
N1A C8A 1.4658(15)
N1A C11A 1.3362(16)
C1A H1AC 0.9800
C1A H1AD 0.9800
C1A H1AE 0.9800
C1A C2A 1.518(2)
C2A H2AB 0.9900
C2A H2AC 0.9900
C2A C3A 1.5325(18)
C3A H3AA 0.9900
C3A H3AB 0.9900
C3A C4A 1.5267(18)
C4A H4AA 0.9900
C4A H4AB 0.9900
C4A C5A 1.5304(17)
C5A H5AA 0.9900
C5A H5AB 0.9900
C5A C6A 1.5237(17)
C6A H6A 1.0000
C6A C7A 1.5313(16)
C7A H7A 1.0000
C7A C8A 1.5508(16)
C8A H8A 1.0000
C8A C9A 1.5465(16)
C9A C10A 1.5219(17)
C9A C12A 1.5302(17)
C9A C13A 1.5370(17)
C10A H10C 0.9900
C10A H10D 0.9900
C12A H12D 0.9800
C12A H12E 0.9800
C12A H12F 0.9800
C13A H13D 0.9800
C13A H13E 0.9800
C13A H13F 0.9800

loop_
_geom_hbond_atom_site_label_D
_geom_hbond_atom_site_label_H
_geom_hbond_atom_site_label_A
_geom_hbond_distance_DH
_geom_hbond_distance_HA
_geom_hbond_distance_DA
_geom_hbond_angle_DHA
_geom_hbond_site_symmetry_A
O1 H1 O4 0.84(2) 1.98(2) 2.7679(13) 155.8(18) 3_576
O2 H2 O1A 0.84(2) 2.504(19) 3.1310(13) 132.1(16) .
O2 H2 O2A 0.84(2) 2.05(2) 2.8256(13) 152.0(18) .
O1A H1AA O4A 0.852(19) 1.984(19) 2.8112(13) 163.4(17) 2_656
O2A H2AA O1 0.799(19) 2.086(19) 2.8185(13) 152.4(17) 1_545
O2A H2AA O2 0.799(19) 2.463(19) 3.0281(13) 128.8(16) 1_545

loop_
_geom_torsion_atom_site_label_1
_geom_torsion_atom_site_label_2
_geom_torsion_atom_site_label_3
_geom_torsion_atom_site_label_4
_geom_torsion
O1 C6 C7 O2 58.93(12)
O1 C6 C7 C8 -58.33(12)
O2 C7 C8 N1 -155.38(9)
O2 C7 C8 C9 81.60(12)
N1 C8 C9 C10 -45.94(12)
N1 C8 C9 C12 -163.86(10)
N1 C8 C9 C13 73.60(12)
C1 C2 C3 C4 -173.95(12)
C2 C3 C4 C5 -65.04(17)
C3 C4 C5 C6 -173.86(11)
C4 C5 C6 O1 62.76(13)
C4 C5 C6 C7 -177.92(10)
C5 C6 C7 O2 -61.82(13)
C5 C6 C7 C8 -179.08(10)
C6 C7 C8 N1 -35.66(13)
C6 C7 C8 C9 -158.68(10)
C7 C8 C9 C10 79.15(12)
C7 C8 C9 C12 -38.78(14)
C7 C8 C9 C13 -161.32(10)
C8 N1 C11 O3 2.88(19)
C8 N1 C11 O4 -176.72(11)
C8 C9 C10 O3 61.29(12)
C10 O3 C11 O4 -170.67(11)
C10 O3 C11 N1 9.71(16)
C11 O3 C10 C9 -43.14(14)
C11 N1 C8 C7 -110.48(13)
C11 N1 C8 C9 17.45(16)
C12 C9 C10 O3 -176.54(9)
C13 C9 C10 O3 -57.63(13)
O1A C6A C7A O2A -55.67(12)
O1A C6A C7A C8A 61.54(12)
O2A C7A C8A N1A 151.11(10)
O2A C7A C8A C9A -85.95(11)
N1A C8A C9A C10A 50.42(12)
N1A C8A C9A C12A 168.23(10)
N1A C8A C9A C13A -69.29(12)
C1A C2A C3A C4A -62.06(17)
C2A C3A C4A C5A -177.57(12)
C3A C4A C5A C6A -67.50(15)
C4A C5A C6A O1A -67.50(13)
C4A C5A C6A C7A 172.41(10)
C5A C6A C7A O2A 65.15(13)
C5A C6A C7A C8A -177.64(10)
C6A C7A C8A N1A 30.46(13)
C6A C7A C8A C9A 153.41(10)
C7A C8A C9A C10A -75.03(12)
C7A C8A C9A C12A 42.78(14)
C7A C8A C9A C13A 165.26(10)
C8A N1A C11A O3A 11.44(18)
C8A N1A C11A O4A -170.87(11)
C8A C9A C10A O3A -57.24(13)
C10A O3A C11A O4A 168.33(10)
C10A O3A C11A N1A -13.85(16)
C11A O3A C10A C9A 38.99(14)
C11A N1A C8A C7A 96.17(14)
C11A N1A C8A C9A -31.39(15)
C12A C9A C10A O3A -178.71(10)
C13A C9A C10A O3A 62.11(13)
